data_2241107
loop_
_publ_author_name
'Fujii, Isao'

_publ_section_title
;
 Crystal structure of (<i>S</i>)-2-amino-2-methylsuccinic acid
;
_journal_coeditor_code SU5203
_journal_issue 10
_journal_name_full 'Acta Crystallographica Section E'
_journal_page_first o731
_journal_page_last o732
_journal_paper_doi 10.1107/S2056989015016709
_journal_volume 71
_journal_year 2015
_chemical_formula_iupac 'C5 H9 N O4'
_chemical_formula_moiety 'C5 H9 N O4'
_chemical_formula_structural 'C5 H9 N O4'
_chemical_formula_sum 'C5 H9 N O4'
_chemical_formula_weight 147.13
_chemical_name_common '(S)-2-Methylaspardic acid'
_chemical_name_systematic
;
(<i>S</i>)-2-Amino-2-methylsuccinic acid
;
_space_group_IT_number 5
_symmetry_cell_setting monoclinic
_symmetry_space_group_name_Hall 'C 2y'
_symmetry_space_group_name_H-M 'C 1 2 1'
_atom_sites_solution_hydrogens mixed
_atom_sites_solution_primary direct
_atom_sites_solution_secondary difmap
_cell_angle_alpha 90
_cell_angle_beta 95.175(5)
_cell_angle_gamma 90
_cell_formula_units_Z 4
_cell_length_a 8.3398(12)
_cell_length_b 9.6725(10)
_cell_length_c 8.0671(10)
_cell_measurement_reflns_used 25
_cell_measurement_temperature 297
_cell_measurement_theta_max 28
_cell_measurement_theta_min 20
_cell_volume 648.09(14)
_computing_cell_refinement
;
<i>CAD-4 Software</i> (Enraf--Nonius, 1989)
;
_computing_data_collection
;
<i>CAD-4 Software</i> (Enraf--Nonius, 1989)
;
_computing_data_reduction
;
<i>XCAD4</i> (Harms & Wocadlo, 1995)
;
_computing_molecular_graphics
;
<i>ORTEP-3</i> for Windows (Farrugia, 2012) and Mercury (Macrae <i>et
al.</i>,  2008)
;
_computing_publication_material
;
<i>PLATON</i> (Spek, 2003) and  <i>WinGX</i> (Farrugia, 2012)
;
_computing_structure_refinement
;
<i>SHELXL2014/7</i> (Sheldrick, 2015)
;
_computing_structure_solution
;
<i>SHELXS97</i> (Sheldrick, 2008)
;
_diffrn_ambient_temperature 297(2)
_diffrn_measured_fraction_theta_full 1.000
_diffrn_measured_fraction_theta_max 1.000
_diffrn_measurement_device_type 'Enraf--Nonius CAD-4'
_diffrn_measurement_method '\w/2\q scans'
_diffrn_radiation_monochromator graphite
_diffrn_radiation_type CuK\a
_diffrn_radiation_wavelength 1.54178
_diffrn_reflns_av_R_equivalents 0.0190
_diffrn_reflns_limit_h_max 1
_diffrn_reflns_limit_h_min -10
_diffrn_reflns_limit_k_max 0
_diffrn_reflns_limit_k_min -12
_diffrn_reflns_limit_l_max 10
_diffrn_reflns_limit_l_min -10
_diffrn_reflns_number 843
_diffrn_reflns_reduction_process
;
;
_diffrn_reflns_theta_full 67.68
_diffrn_reflns_theta_max 73.98
_diffrn_reflns_theta_min 5.51
_diffrn_standards_decay_% 0
_diffrn_standards_interval_count 300
_diffrn_standards_number 3
_exptl_absorpt_coefficient_mu 1.138
_exptl_absorpt_correction_T_max 0.81
_exptl_absorpt_correction_T_min 0.76
_exptl_absorpt_correction_type psi-scan
_exptl_absorpt_process_details
;
(North <i>et al.</i>,  1968)
;
_exptl_crystal_colour colorless
_exptl_crystal_density_diffrn 1.508
_exptl_crystal_density_method 'Not Measured'
_exptl_crystal_description rod
_exptl_crystal_F_000 312
_exptl_crystal_size_max 0.4
_exptl_crystal_size_mid 0.2
_exptl_crystal_size_min 0.2
_refine_diff_density_max 0.287
_refine_diff_density_min -0.210
_refine_ls_extinction_coef 0.045(4)
_refine_ls_extinction_expression Fc^*^=kFc[1+0.001xFc^2^\l^3^/sin(2\q)]^-1/4^
_refine_ls_extinction_method
;
SHELXL2014 (Sheldrick, 2014)
;
_refine_ls_goodness_of_fit_ref 1.266
_refine_ls_hydrogen_treatment mixed
_refine_ls_matrix_type full
_refine_ls_number_parameters 109
_refine_ls_number_reflns 700
_refine_ls_number_restraints 2
_refine_ls_restrained_S_all 1.268
_refine_ls_R_factor_all 0.0340
_refine_ls_R_factor_gt 0.0340
_refine_ls_shift/su_max 0.000
_refine_ls_shift/su_mean 0.000
_refine_ls_structure_factor_coef Fsqd
_refine_ls_weighting_details 'w=1/[\s^2^(Fo^2^)+(0.0559P)^2^+0.2563P] where P=(Fo^2^+2Fc^2^)/3'
_refine_ls_weighting_scheme calc
_refine_ls_wR_factor_gt 0.0963
_refine_ls_wR_factor_ref 0.0964
_reflns_number_gt 699
_reflns_number_total 700
_reflns_threshold_expression I>2\s(I)
_cod_data_source_file su5203sup1.cif
_cod_data_source_block I
_cod_original_sg_symbol_H-M 'C 2'
_cod_database_code 2241107
_cod_database_fobs_code 2241107

loop_
_symmetry_equiv_pos_site_id
_symmetry_equiv_pos_as_xyz
1 x,y,z
2 -x,y,-z
3 1/2+x,1/2+y,z
4 1/2-x,1/2+y,-z

loop_
_atom_site_type_symbol
_atom_site_label
_atom_site_fract_x
_atom_site_fract_y
_atom_site_fract_z
_atom_site_U_iso_or_equiv
_atom_site_adp_type
_atom_site_calc_flag
_atom_site_occupancy
H H8 0.155(3) 0.434(4) 0.122(4) 0.026(7) Uiso d 1
H H7 0.126(4) 0.416(4) 0.275(5) 0.040(9) Uiso d 1
H H6 0.207(5) 0.170(5) 0.725(4) 0.071(14) Uiso d 1
H H9 0.022(4) 0.340(4) 0.164(4) 0.040(9) Uiso d 1
C C1 0.2417(3) 0.1802(3) 0.0388(3) 0.0273(5) Uani d 1
C C2 0.2485(3) 0.2608(2) 0.2046(3) 0.0238(5) Uani d 1
C C3 0.2132(3) 0.1603(3) 0.3436(3) 0.0305(6) Uani d 1
H H3A 0.1108 0.1156 0.3124 0.037 Uiso calc 1
H H3B 0.2954 0.0891 0.3512 0.037 Uiso calc 1
C C4 0.2069(3) 0.2244(3) 0.5137(3) 0.0284(6) Uani d 1
C C5 0.4148(3) 0.3267(4) 0.2343(4) 0.0386(7) Uani d 1
H H5A 0.4277 0.3947 0.1498 0.058 Uiso calc 1
H H5B 0.4959 0.2567 0.2301 0.058 Uiso calc 1
H H5C 0.4254 0.3702 0.3417 0.058 Uiso calc 1
N N1 0.1250(3) 0.3741(2) 0.1916(3) 0.0248(5) Uani d 1
O O1 0.1677(2) 0.2358(2) -0.0871(2) 0.0378(5) Uani d 1
O O2 0.3164(3) 0.0705(2) 0.0427(3) 0.0525(7) Uani d 1
O O3 0.2242(3) 0.1339(2) 0.6334(2) 0.0392(6) Uani d 1
O O4 0.1831(4) 0.3463(2) 0.5370(2) 0.0554(7) Uani d 1

loop_
_atom_site_aniso_label
_atom_site_aniso_U_11
_atom_site_aniso_U_22
_atom_site_aniso_U_33
_atom_site_aniso_U_12
_atom_site_aniso_U_13
_atom_site_aniso_U_23
C1 0.0384(11) 0.0263(12) 0.0177(10) 0.0010(10) 0.0051(8) -0.0020(9)
C2 0.0349(10) 0.0220(11) 0.0147(10) 0.0029(9) 0.0028(8) -0.0013(8)
C3 0.0520(14) 0.0239(13) 0.0157(10) 0.0039(11) 0.0039(9) -0.0005(9)
C4 0.0436(13) 0.0252(12) 0.0164(10) 0.0015(10) 0.0025(9) -0.0014(9)
C5 0.0342(12) 0.0476(17) 0.0338(13) -0.0022(12) 0.0020(10) -0.0065(12)
N1 0.0368(11) 0.0213(10) 0.0164(9) 0.0008(8) 0.0036(7) -0.0007(8)
O1 0.0510(10) 0.0455(11) 0.0167(8) 0.0152(9) 0.0011(7) -0.0039(8)
O2 0.0930(17) 0.0383(13) 0.0257(10) 0.0290(13) 0.0023(10) -0.0082(9)
O3 0.0721(13) 0.0304(10) 0.0162(9) 0.0085(9) 0.0096(8) 0.0010(8)
O4 0.118(2) 0.0290(12) 0.0200(9) 0.0126(12) 0.0102(10) -0.0024(8)

loop_
_atom_type_symbol
_atom_type_description
_atom_type_scat_dispersion_real
_atom_type_scat_dispersion_imag
_atom_type_scat_source
C C 0.0181 0.0091 ' International Tables Vol C Tables 4.2.6.8 and 6.1.1.4'
H H 0.0000 0.0000 ' International Tables Vol C Tables 4.2.6.8 and 6.1.1.4'
N N 0.0311 0.0180 ' International Tables Vol C Tables 4.2.6.8 and 6.1.1.4'
O O 0.0492 0.0322 ' International Tables Vol C Tables 4.2.6.8 and 6.1.1.4'

loop_
_geom_angle_atom_site_label_1
_geom_angle_atom_site_label_2
_geom_angle_atom_site_label_3
_geom_angle
O2 C1 O1 126.8(2)
O2 C1 C2 115.7(2)
O1 C1 C2 117.3(2)
N1 C2 C5 108.3(2)
N1 C2 C3 109.79(18)
C5 C2 C3 112.5(2)
N1 C2 C1 109.67(18)
C5 C2 C1 107.98(18)
C3 C2 C1 108.60(19)
C4 C3 C2 115.4(2)
C4 C3 H3A 108.4
C2 C3 H3A 108.4
C4 C3 H3B 108.4
C2 C3 H3B 108.4
H3A C3 H3B 107.5
O4 C4 O3 123.2(2)
O4 C4 C3 124.0(2)
O3 C4 C3 112.8(2)
C2 C5 H5A 109.5
C2 C5 H5B 109.5
H5A C5 H5B 109.5
C2 C5 H5C 109.5
H5A C5 H5C 109.5
H5B C5 H5C 109.5
C2 N1 H8 107(2)
C2 N1 H7 112(3)
H8 N1 H7 104(3)
C2 N1 H9 112(3)
H8 N1 H9 113(3)
H7 N1 H9 109(3)
C4 O3 H6 111(4)

loop_
_geom_bond_atom_site_label_1
_geom_bond_atom_site_label_2
_geom_bond_distance
C1 O2 1.229(3)
C1 O1 1.261(3)
C1 C2 1.545(3)
C2 N1 1.502(3)
C2 C5 1.525(3)
C2 C3 1.532(3)
C3 C4 1.511(3)
C3 H3A 0.9700
C3 H3B 0.9700
C4 O4 1.213(4)
C4 O3 1.301(3)
C5 H5A 0.9600
C5 H5B 0.9600
C5 H5C 0.9600
N1 H8 0.86(4)
N1 H7 0.78(4)
N1 H9 0.93(4)
O3 H6 0.84(2)

loop_
_geom_hbond_atom_site_label_D
_geom_hbond_atom_site_label_H
_geom_hbond_atom_site_label_A
_geom_hbond_site_symmetry_A
_geom_hbond_distance_DH
_geom_hbond_distance_HA
_geom_hbond_distance_DA
_geom_hbond_angle_DHA
N1 H7 O4 . 0.79(4) 2.23(4) 2.798(3) 130(3)
O3 H6 O1 1_556 0.84(4) 1.70(4) 2.543(2) 177(5)
N1 H7 O3 4_556 0.79(4) 2.53(4) 3.093(3) 130(3)
N1 H8 O2 4_555 0.86(3) 1.90(4) 2.754(3) 170(3)
N1 H9 O1 2_555 0.93(3) 1.93(4) 2.844(3) 168(4)
C3 H3B O4 4_546 0.97 2.52 3.279(4) 135
